data_4502207
loop_
_publ_author_name
'Huang, Kun-Lin'
'Liu, Xi'
'Li, Ji-Kun'
'Ding, Yan-Wei'
'Chen, Xin'
'Zhang, Ming-Xing'
'Xu, Xiao-Bo'
'Song, Xiao-Jun'

_publ_section_title
;
 Three-Dimensional Metal(II)&#x2212;Organic Coordination Polymers from
 Binuclear, Trinuclear, and Polynuclear Clusters Bridged
 byp-Benzenediacrylates: Syntheses, Topologies, Photosensitive Properties,
 and Hydrogen Uptake
;
_journal_issue 4
_journal_name_full 'Crystal Growth &amp; Design'
_journal_page_first 1508
_journal_paper_doi 10.1021/cg900579s
_journal_volume 10
_journal_year 2010
_chemical_formula_sum 'C60 H40 N4 O12 Zn3'
_chemical_formula_weight 1205.13
_chemical_name_systematic
; 
 ? 
;
_space_group_IT_number 13
_symmetry_cell_setting monoclinic
_symmetry_space_group_name_Hall '-P 2yac'
_symmetry_space_group_name_H-M 'P 1 2/n 1'
_atom_sites_solution_hydrogens geom
_atom_sites_solution_primary direct
_atom_sites_solution_secondary difmap
_audit_creation_method SHELXL-97
_cell_angle_alpha 90.00
_cell_angle_beta 91.739(4)
_cell_angle_gamma 90.00
_cell_formula_units_Z 2
_cell_length_a 12.321(3)
_cell_length_b 10.609(3)
_cell_length_c 25.816(7)
_cell_measurement_reflns_used 2587
_cell_measurement_temperature 298(2)
_cell_measurement_theta_max 25.120
_cell_measurement_theta_min 2.490
_cell_volume 3372.9(16)
_computing_structure_refinement 'SHELXL-97 (Sheldrick, 1997)'
_computing_structure_solution 'SHELXS-97 (Sheldrick, 1990)'
_diffrn_ambient_temperature 298(2)
_diffrn_measured_fraction_theta_full 0.998
_diffrn_measured_fraction_theta_max 0.998
_diffrn_radiation_monochromator graphite
_diffrn_radiation_source 'fine-focus sealed tube'
_diffrn_radiation_type MoK\a
_diffrn_radiation_wavelength 0.71073
_diffrn_reflns_av_R_equivalents 0.0725
_diffrn_reflns_av_sigmaI/netI 0.1037
_diffrn_reflns_limit_h_max 14
_diffrn_reflns_limit_h_min -14
_diffrn_reflns_limit_k_max 12
_diffrn_reflns_limit_k_min -12
_diffrn_reflns_limit_l_max 21
_diffrn_reflns_limit_l_min -30
_diffrn_reflns_number 16616
_diffrn_reflns_theta_full 25.01
_diffrn_reflns_theta_max 25.01
_diffrn_reflns_theta_min 1.58
_exptl_absorpt_coefficient_mu 1.113
_exptl_absorpt_correction_T_max 0.800
_exptl_absorpt_correction_T_min 0.707
_exptl_absorpt_correction_type multi-scan
_exptl_absorpt_process_details sadbas
_exptl_crystal_colour colorless
_exptl_crystal_density_diffrn 1.187
_exptl_crystal_density_method 'not measured'
_exptl_crystal_description block
_exptl_crystal_F_000 1228
_exptl_crystal_size_max 0.32
_exptl_crystal_size_mid 0.28
_exptl_crystal_size_min 0.20
_refine_diff_density_max 0.843
_refine_diff_density_min -1.360
_refine_diff_density_rms 0.093
_refine_ls_extinction_method none
_refine_ls_goodness_of_fit_ref 1.001
_refine_ls_hydrogen_treatment constr
_refine_ls_matrix_type full
_refine_ls_number_parameters 358
_refine_ls_number_reflns 5947
_refine_ls_number_restraints 0
_refine_ls_restrained_S_all 1.001
_refine_ls_R_factor_all 0.1074
_refine_ls_R_factor_gt 0.0591
_refine_ls_shift/su_max 0.000
_refine_ls_shift/su_mean 0.000
_refine_ls_structure_factor_coef Fsqd
_refine_ls_weighting_details 'calc w=1/[\s^2^(Fo^2^)+(0.0686P)^2^+0.0000P] where P=(Fo^2^+2Fc^2^)/3'
_refine_ls_weighting_scheme calc
_refine_ls_wR_factor_gt 0.1323
_refine_ls_wR_factor_ref 0.1611
_reflns_number_gt 2973
_reflns_number_total 5957
_reflns_threshold_expression >2sigma(I)
_cod_data_source_file cg900579s_si_003.cif
_cod_data_source_block Zn3(pbda)2(phen)3
_cod_depositor_comments
;
The following automatic conversions were performed:

'_symmetry_cell_setting' value 'Monoclinic' changed to 'monoclinic'
according to /home/saulius/struct/CIF-dictionaries/cif_core.dic
dictionary named 'cif_core.dic' version 2.4.2 from 2011-04-26.

Automatic conversion script
Id: cif_fix_values 1715 2011-07-08 13:25:40Z adriana 
;
_cod_original_sg_symbol_H-M P2/n
_cod_database_code 4502207

loop_
_symmetry_equiv_pos_as_xyz
'x, y, z'
'-x+1/2, y, -z+1/2'
'-x, -y, -z'
'x-1/2, -y, z-1/2'

loop_
_atom_site_label
_atom_site_type_symbol
_atom_site_fract_x
_atom_site_fract_y
_atom_site_fract_z
_atom_site_U_iso_or_equiv
_atom_site_adp_type
_atom_site_occupancy
_atom_site_symmetry_multiplicity
_atom_site_calc_flag
_atom_site_refinement_flags
Zn1 Zn 0.5000 0.5000 0.5000 0.0383(3) Uani 1 2 d S
Zn2 Zn 0.41965(5) 0.23505(6) 0.44174(2) 0.0418(2) Uani 1 1 d .
N1 N 0.2474(4) 0.2538(6) 0.4180(2) 0.0611(15) Uani 1 1 d .
N2 N 0.3777(4) 0.0531(5) 0.41943(17) 0.0450(12) Uani 1 1 d .
O1 O 0.6262(3) 0.3814(4) 0.48489(15) 0.0505(11) Uani 1 1 d .
O2 O 0.5727(3) 0.1871(4) 0.46254(15) 0.0500(11) Uani 1 1 d .
O3 O 0.3913(3) 0.3508(3) 0.50151(14) 0.0437(10) Uani 1 1 d .
O4 O 0.3341(3) 0.1731(4) 0.53622(15) 0.0554(11) Uani 1 1 d .
O5 O 0.4629(3) 0.5207(4) 0.41979(15) 0.0508(11) Uani 1 1 d .
O6 O 0.4641(3) 0.3343(4) 0.37946(15) 0.0595(12) Uani 1 1 d .
C1 C 0.4761(5) 0.4529(7) 0.3814(2) 0.0511(16) Uani 1 1 d .
C2 C 0.5109(5) 0.5177(7) 0.3331(2) 0.0577(18) Uani 1 1 d .
H2 H 0.5099 0.6053 0.3329 0.069 Uiso 1 1 calc R
C3 C 0.5424(5) 0.4614(7) 0.2914(2) 0.0636(19) Uani 1 1 d .
H3 H 0.5372 0.3740 0.2912 0.076 Uiso 1 1 calc R
C4 C 0.5850(6) 0.5189(7) 0.2447(2) 0.0627(19) Uani 1 1 d .
C5 C 0.6323(5) 0.4450(7) 0.2076(2) 0.0648(19) Uani 1 1 d .
H5 H 0.6322 0.3578 0.2115 0.078 Uiso 1 1 calc R
C6 C 0.1794(5) 0.5031(7) 0.6652(2) 0.0611(18) Uani 1 1 d .
H6 H 0.2119 0.5552 0.6411 0.073 Uiso 1 1 calc R
C7 C 0.1790(6) 0.3738(7) 0.6578(2) 0.0619(19) Uani 1 1 d .
C8 C 0.1287(7) 0.2989(8) 0.6940(3) 0.094(3) Uani 1 1 d .
H8 H 0.1256 0.2120 0.6893 0.113 Uiso 1 1 calc R
C9 C 0.5829(7) 0.6472(8) 0.2371(3) 0.091(3) Uani 1 1 d .
H9 H 0.5502 0.6986 0.2613 0.109 Uiso 1 1 calc R
C10 C 0.3435(5) 0.2880(6) 0.5371(2) 0.0453(15) Uani 1 1 d .
C11 C 0.2908(5) 0.3640(6) 0.5780(2) 0.0521(17) Uani 1 1 d .
H11 H 0.2987 0.4512 0.5775 0.063 Uiso 1 1 calc R
C12 C 0.2332(5) 0.3119(6) 0.6148(2) 0.0597(18) Uani 1 1 d .
H12 H 0.2263 0.2247 0.6132 0.072 Uiso 1 1 calc R
C13 C 0.6438(4) 0.2673(6) 0.4765(2) 0.0420(14) Uani 1 1 d .
C14 C 0.7569(5) 0.2242(6) 0.4845(2) 0.0545(17) Uani 1 1 d .
H14 H 0.8099 0.2845 0.4918 0.065 Uiso 1 1 calc R
C15 C 0.7879(5) 0.1038(6) 0.4818(2) 0.0517(17) Uani 1 1 d .
H15 H 0.7343 0.0455 0.4728 0.062 Uiso 1 1 calc R
C16 C 0.8974(5) 0.0538(6) 0.4917(2) 0.0526(17) Uani 1 1 d .
C17 C 0.9142(5) -0.0734(6) 0.4826(3) 0.0602(19) Uani 1 1 d .
H17 H 0.8566 -0.1238 0.4712 0.072 Uiso 1 1 calc R
C18 C 0.9843(5) 0.1258(6) 0.5095(3) 0.063(2) Uani 1 1 d .
H18 H 0.9741 0.2110 0.5164 0.075 Uiso 1 1 calc R
C19 C 0.1831(7) 0.3554(8) 0.4196(3) 0.086(2) Uani 1 1 d .
H19 H 0.2108 0.4301 0.4335 0.104 Uiso 1 1 calc R
C20 C 0.0756(7) 0.3522(10) 0.4009(4) 0.111(3) Uani 1 1 d .
H20 H 0.0330 0.4245 0.4015 0.133 Uiso 1 1 calc R
C21 C 0.0333(7) 0.2408(12) 0.3817(4) 0.114(3) Uani 1 1 d .
H21 H -0.0388 0.2371 0.3702 0.136 Uiso 1 1 calc R
C22 C 0.0980(7) 0.1343(9) 0.3795(3) 0.083(2) Uani 1 1 d .
C23 C 0.2056(5) 0.1463(7) 0.3992(3) 0.0628(19) Uani 1 1 d .
C24 C 0.2756(5) 0.0363(6) 0.3996(2) 0.0547(17) Uani 1 1 d .
C25 C 0.2346(6) -0.0810(7) 0.3816(3) 0.074(2) Uani 1 1 d .
C26 C 0.3061(7) -0.1823(7) 0.3847(3) 0.084(2) Uani 1 1 d .
H26 H 0.2841 -0.2611 0.3725 0.101 Uiso 1 1 calc R
C27 C 0.4084(7) -0.1669(7) 0.4055(3) 0.076(2) Uani 1 1 d .
H27 H 0.4555 -0.2352 0.4084 0.091 Uiso 1 1 calc R
C28 C 0.4416(6) -0.0476(6) 0.4223(2) 0.0592(18) Uani 1 1 d .
H28 H 0.5117 -0.0382 0.4362 0.071 Uiso 1 1 calc R
C29 C 0.0602(8) 0.0136(11) 0.3610(4) 0.114(3) Uani 1 1 d .
H29 H -0.0111 0.0047 0.3486 0.137 Uiso 1 1 calc R
C30 C 0.1265(8) -0.0856(9) 0.3617(4) 0.114(3) Uani 1 1 d .
H30 H 0.1003 -0.1616 0.3484 0.137 Uiso 1 1 calc R

loop_
_atom_site_aniso_label
_atom_site_aniso_U_11
_atom_site_aniso_U_22
_atom_site_aniso_U_33
_atom_site_aniso_U_23
_atom_site_aniso_U_13
_atom_site_aniso_U_12
Zn1 0.0447(6) 0.0314(6) 0.0391(6) 0.0006(4) 0.0059(4) 0.0053(4)
Zn2 0.0472(4) 0.0380(4) 0.0403(4) -0.0031(3) 0.0017(3) 0.0053(3)
N1 0.070(4) 0.058(4) 0.055(4) 0.001(3) -0.005(3) 0.012(3)
N2 0.050(3) 0.047(3) 0.038(3) 0.000(2) -0.004(2) -0.001(3)
O1 0.046(3) 0.037(3) 0.068(3) 0.003(2) 0.005(2) 0.003(2)
O2 0.043(2) 0.042(3) 0.066(3) -0.009(2) 0.008(2) 0.006(2)
O3 0.049(2) 0.041(3) 0.041(2) 0.003(2) 0.0077(19) -0.0023(19)
O4 0.064(3) 0.035(3) 0.069(3) -0.002(2) 0.012(2) 0.000(2)
O5 0.069(3) 0.044(3) 0.040(2) 0.005(2) 0.009(2) 0.011(2)
O6 0.085(3) 0.050(3) 0.044(3) 0.004(2) 0.013(2) 0.000(3)
C1 0.057(4) 0.058(5) 0.038(4) 0.007(4) 0.005(3) -0.001(4)
C2 0.068(5) 0.067(5) 0.038(4) 0.009(3) 0.004(3) 0.002(4)
C3 0.069(5) 0.076(5) 0.045(4) 0.009(4) 0.002(3) -0.008(4)
C4 0.072(5) 0.076(6) 0.041(4) 0.009(4) 0.004(3) 0.002(4)
C5 0.084(5) 0.067(5) 0.043(4) -0.002(4) 0.010(4) -0.008(4)
C6 0.070(5) 0.073(5) 0.041(4) -0.008(4) 0.015(3) 0.006(4)
C7 0.066(5) 0.079(6) 0.041(4) -0.012(4) 0.012(3) -0.007(4)
C8 0.132(7) 0.083(6) 0.069(6) -0.028(5) 0.048(5) -0.041(5)
C9 0.129(7) 0.087(7) 0.059(5) 0.024(5) 0.050(5) 0.024(5)
C10 0.053(4) 0.043(4) 0.040(4) -0.004(3) -0.007(3) 0.006(3)
C11 0.068(4) 0.048(4) 0.041(4) -0.005(3) 0.009(3) 0.000(3)
C12 0.076(5) 0.055(4) 0.049(4) -0.005(3) 0.010(4) -0.011(4)
C13 0.038(3) 0.036(4) 0.052(4) 0.008(3) 0.003(3) 0.013(3)
C14 0.043(4) 0.040(4) 0.081(5) -0.003(3) 0.000(3) 0.005(3)
C15 0.045(4) 0.046(4) 0.064(4) -0.011(3) -0.001(3) 0.005(3)
C16 0.036(4) 0.043(4) 0.078(5) -0.003(3) -0.006(3) 0.013(3)
C17 0.042(4) 0.045(4) 0.093(5) -0.006(4) -0.003(3) 0.007(3)
C18 0.047(4) 0.040(4) 0.101(6) -0.011(4) -0.008(4) 0.009(3)
C19 0.088(7) 0.075(6) 0.096(6) 0.005(5) -0.009(5) 0.020(5)
C20 0.073(7) 0.112(8) 0.146(9) 0.018(7) -0.030(6) 0.037(6)
C21 0.062(6) 0.149(10) 0.128(8) 0.021(8) -0.029(5) 0.007(7)
C22 0.073(6) 0.095(7) 0.080(6) 0.012(5) -0.022(5) 0.004(5)
C23 0.052(5) 0.074(6) 0.062(5) 0.011(4) -0.012(4) 0.005(4)
C24 0.068(5) 0.060(5) 0.036(4) 0.004(3) 0.001(3) -0.004(4)
C25 0.084(6) 0.066(6) 0.071(5) -0.012(4) -0.017(4) -0.021(5)
C26 0.107(7) 0.051(5) 0.094(6) -0.009(5) -0.015(5) -0.008(5)
C27 0.106(7) 0.045(5) 0.077(6) -0.003(4) -0.010(5) 0.013(4)
C28 0.079(5) 0.048(4) 0.050(4) -0.011(3) -0.010(3) 0.013(4)
C29 0.084(7) 0.122(9) 0.134(9) 0.000(7) -0.046(6) -0.029(7)
C30 0.094(8) 0.092(8) 0.153(9) -0.011(7) -0.046(7) -0.023(6)

loop_
_atom_type_symbol
_atom_type_description
_atom_type_scat_dispersion_real
_atom_type_scat_dispersion_imag
_atom_type_scat_source
C C 0.0033 0.0016 'International Tables Vol C Tables 4.2.6.8 and 6.1.1.4'
H H 0.0000 0.0000 'International Tables Vol C Tables 4.2.6.8 and 6.1.1.4'
N N 0.0061 0.0033 'International Tables Vol C Tables 4.2.6.8 and 6.1.1.4'
O O 0.0106 0.0060 'International Tables Vol C Tables 4.2.6.8 and 6.1.1.4'
Zn Zn 0.2839 1.4301 'International Tables Vol C Tables 4.2.6.8 and 6.1.1.4'

loop_
_geom_angle_atom_site_label_1
_geom_angle_atom_site_label_2
_geom_angle_atom_site_label_3
_geom_angle
_geom_angle_site_symmetry_1
_geom_angle_site_symmetry_3
O1 Zn1 O1 180.000(1) . 3_666
O1 Zn1 O3 91.68(15) . .
O1 Zn1 O3 88.32(15) 3_666 .
O1 Zn1 O3 88.32(15) . 3_666
O1 Zn1 O3 91.68(15) 3_666 3_666
O3 Zn1 O3 180.000(1) . 3_666
O1 Zn1 O5 91.14(15) . .
O1 Zn1 O5 88.86(15) 3_666 .
O3 Zn1 O5 88.69(15) . .
O3 Zn1 O5 91.31(15) 3_666 .
O1 Zn1 O5 88.86(15) . 3_666
O1 Zn1 O5 91.14(15) 3_666 3_666
O3 Zn1 O5 91.31(15) . 3_666
O3 Zn1 O5 88.69(15) 3_666 3_666
O5 Zn1 O5 180.000(1) . 3_666
O2 Zn2 O3 97.63(15) . .
O2 Zn2 O6 94.03(17) . .
O3 Zn2 O6 110.58(17) . .
O2 Zn2 N2 93.57(18) . .
O3 Zn2 N2 137.18(17) . .
O6 Zn2 N2 109.67(18) . .
O2 Zn2 N1 170.5(2) . .
O3 Zn2 N1 88.30(18) . .
O6 Zn2 N1 90.78(19) . .
N2 Zn2 N1 77.1(2) . .
C23 N1 C19 118.5(6) . .
C23 N1 Zn2 112.4(4) . .
C19 N1 Zn2 129.1(5) . .
C28 N2 C24 117.3(5) . .
C28 N2 Zn2 126.1(4) . .
C24 N2 Zn2 116.6(4) . .
C13 O1 Zn1 139.9(4) . .
C13 O2 Zn2 122.8(4) . .
C10 O3 Zn2 108.9(4) . .
C10 O3 Zn1 135.7(4) . .
Zn2 O3 Zn1 108.94(17) . .
C1 O5 Zn1 133.8(4) . .
C1 O6 Zn2 121.4(4) . .
O5 C1 O6 126.2(6) . .
O5 C1 C2 116.6(6) . .
O6 C1 C2 117.2(6) . .
C3 C2 C1 125.4(7) . .
C2 C3 C4 127.9(7) . .
C9 C4 C5 118.1(6) . .
C9 C4 C3 121.6(7) . .
C5 C4 C3 120.3(7) . .
C6 C5 C4 121.6(7) 4_665 .
C5 C6 C7 120.6(7) 4_566 .
C6 C7 C8 118.3(7) . .
C6 C7 C12 123.2(6) . .
C8 C7 C12 118.5(7) . .
C9 C8 C7 120.4(7) 4_566 .
C4 C9 C8 121.1(7) . 4_665
O4 C10 O3 123.0(6) . .
O4 C10 C11 120.6(6) . .
O3 C10 C11 116.2(5) . .
C12 C11 C10 122.4(6) . .
C11 C12 C7 128.5(7) . .
O1 C13 O2 125.3(5) . .
O1 C13 C14 116.4(6) . .
O2 C13 C14 118.3(5) . .
C15 C14 C13 124.1(6) . .
C14 C15 C16 127.0(6) . .
C18 C16 C17 118.4(5) . .
C18 C16 C15 123.9(6) . .
C17 C16 C15 117.7(6) . .
C18 C17 C16 120.5(6) 3_756 .
C17 C18 C16 121.1(6) 3_756 .
N1 C19 C20 121.7(8) . .
C21 C20 C19 119.3(8) . .
C20 C21 C22 120.2(8) . .
C21 C22 C23 116.5(8) . .
C21 C22 C29 124.0(9) . .
C23 C22 C29 119.4(8) . .
N1 C23 C22 123.7(7) . .
N1 C23 C24 117.5(6) . .
C22 C23 C24 118.8(7) . .
N2 C24 C25 123.9(6) . .
N2 C24 C23 116.3(6) . .
C25 C24 C23 119.9(7) . .
C26 C25 C30 125.7(8) . .
C26 C25 C24 116.1(7) . .
C30 C25 C24 118.2(8) . .
C27 C26 C25 120.4(7) . .
C26 C27 C28 119.4(7) . .
N2 C28 C27 122.9(6) . .
C30 C29 C22 120.4(8) . .
C29 C30 C25 123.3(8) . .

loop_
_geom_bond_atom_site_label_1
_geom_bond_atom_site_label_2
_geom_bond_distance
_geom_bond_site_symmetry_2
Zn1 O1 2.047(4) .
Zn1 O1 2.047(4) 3_666
Zn1 O3 2.074(4) .
Zn1 O3 2.074(4) 3_666
Zn1 O5 2.118(4) .
Zn1 O5 2.118(4) 3_666
Zn2 O2 2.010(4) .
Zn2 O3 2.011(4) .
Zn2 O6 2.011(4) .
Zn2 N2 2.076(5) .
Zn2 N1 2.200(5) .
N1 C23 1.336(8) .
N1 C19 1.339(8) .
N2 C28 1.327(7) .
N2 C24 1.355(7) .
O1 C13 1.250(6) .
O2 C13 1.266(7) .
O3 C10 1.293(7) .
O4 C10 1.224(6) .
O5 C1 1.238(7) .
O6 C1 1.268(7) .
C1 C2 1.499(8) .
C2 C3 1.301(8) .
C3 C4 1.463(9) .
C4 C9 1.375(9) .
C4 C5 1.379(9) .
C5 C6 1.372(8) 4_665
C6 C5 1.372(8) 4_566
C6 C7 1.385(9) .
C7 C8 1.388(9) .
C7 C12 1.466(8) .
C8 C9 1.386(9) 4_566
C9 C8 1.386(9) 4_665
C10 C11 1.491(8) .
C11 C12 1.325(8) .
C13 C14 1.475(7) .
C14 C15 1.335(7) .
C15 C16 1.465(7) .
C16 C18 1.383(8) .
C16 C17 1.386(8) .
C17 C18 1.377(8) 3_756
C18 C17 1.377(8) 3_756
C19 C20 1.396(10) .
C20 C21 1.379(11) .
C21 C22 1.385(11) .
C22 C23 1.412(9) .
C22 C29 1.438(11) .
C23 C24 1.450(9) .
C24 C25 1.417(9) .
C25 C26 1.391(10) .
C25 C30 1.413(10) .
C26 C27 1.364(9) .
C27 C28 1.396(8) .
C29 C30 1.331(11) .

loop_
_platon_squeeze_void_nr
_platon_squeeze_void_average_x
_platon_squeeze_void_average_y
_platon_squeeze_void_average_z
_platon_squeeze_void_volume
_platon_squeeze_void_count_electrons
_platon_squeeze_void_content
1 0.036 -0.005 0.250 512 15 ' '
2 -0.039 -0.046 0.750 511 15 ' '
3 0.000 0.500 0.500 44 1 ' '
4 0.500 0.500 1.000 44 1 ' '
